data_2239701
loop_
_publ_author_name
'Ishikawa, Yoshinobu'

_publ_section_title
;
 6-Chloro-7-methyl-4-oxo-4<i>H</i>-chromene-3-carbaldehyde
;
_journal_issue 7
_journal_name_full 'Acta Crystallographica Section E'
_journal_page_first o804
_journal_paper_doi 10.1107/S1600536814014226
_journal_volume 70
_journal_year 2014
_chemical_formula_iupac 'C11 H7 Cl O3'
_chemical_formula_moiety 'C11 H7 Cl O3'
_chemical_formula_sum 'C11 H7 Cl O3'
_chemical_formula_weight 222.63
_chemical_name_systematic
;
6-Chloro-7-methyl-4-oxo-4<i>H</i>-chromene-3-carbaldehyde
;
_space_group_IT_number 2
_symmetry_cell_setting triclinic
_symmetry_space_group_name_Hall '-P 1'
_symmetry_space_group_name_H-M 'P -1'
_atom_sites_solution_hydrogens geom
_atom_sites_solution_primary direct
_atom_sites_solution_secondary difmap
_cell_angle_alpha 81.83(7)
_cell_angle_beta 88.82(7)
_cell_angle_gamma 87.04(12)
_cell_formula_units_Z 2
_cell_length_a 3.824(6)
_cell_length_b 6.111(9)
_cell_length_c 19.962(10)
_cell_measurement_reflns_used 25
_cell_measurement_temperature 100
_cell_measurement_theta_max 17.47
_cell_measurement_theta_min 15.12
_cell_volume 461.1(10)
_computing_cell_refinement '<i>WinAFC Diffractometer Control Software</i> (Rigaku, 1999)'
_computing_data_collection '<i>WinAFC Diffractometer Control Software</i> (Rigaku, 1999)'
_computing_data_reduction '<i>WinAFC Diffractometer Control Software</i> (Rigaku, 1999)'
_computing_molecular_graphics 'CrystalStructure (Rigaku, 2010)'
_computing_publication_material 'CrystalStructure (Rigaku, 2010)'
_computing_structure_refinement 'SHELXL97 (Sheldrick, 2008)'
_computing_structure_solution 'SIR2008 (Burla <i>et al.</i>, 2007)'
_diffrn_ambient_temperature 100
_diffrn_measured_fraction_theta_full 0.998
_diffrn_measured_fraction_theta_max 0.998
_diffrn_measurement_device_type 'Rigaku AFC-7R'
_diffrn_measurement_method \w-2\q
_diffrn_radiation_type 'Mo K\a'
_diffrn_radiation_wavelength 0.71069
_diffrn_reflns_av_R_equivalents 0.0760
_diffrn_reflns_limit_h_max 2
_diffrn_reflns_limit_h_min -4
_diffrn_reflns_limit_k_max 7
_diffrn_reflns_limit_k_min -7
_diffrn_reflns_limit_l_max 25
_diffrn_reflns_limit_l_min -25
_diffrn_reflns_number 2677
_diffrn_reflns_theta_full 27.51
_diffrn_reflns_theta_max 27.51
_diffrn_standards_decay_% -0.310
_diffrn_standards_interval_count 150
_diffrn_standards_number 3
_exptl_absorpt_coefficient_mu 0.392
_exptl_absorpt_correction_type none
_exptl_crystal_colour colorless
_exptl_crystal_density_diffrn 1.603
_exptl_crystal_density_method 'not measured'
_exptl_crystal_description plate
_exptl_crystal_F_000 228.00
_exptl_crystal_size_max 0.450
_exptl_crystal_size_mid 0.200
_exptl_crystal_size_min 0.100
_refine_diff_density_max 0.430
_refine_diff_density_min -0.440
_refine_ls_extinction_method none
_refine_ls_goodness_of_fit_ref 1.076
_refine_ls_hydrogen_treatment constr
_refine_ls_number_parameters 137
_refine_ls_number_reflns 2092
_refine_ls_number_restraints 0
_refine_ls_R_factor_gt 0.0339
_refine_ls_shift/su_max 0.000
_refine_ls_structure_factor_coef Fsqd
_refine_ls_weighting_details 'w = 1/[\s^2^(Fo^2^)+(0.0479P)^2^+0.2265P] where P=(Fo^2^+2Fc^2^)/3'
_refine_ls_weighting_scheme calc
_refine_ls_wR_factor_ref 0.0943
_reflns_number_gt 1784
_reflns_number_total 2092
_reflns_threshold_expression F^2^>2\s(F^2^)
_cod_data_source_file tk5320sup1.cif
_cod_data_source_block I
_cod_database_code 2239701
_cod_database_fobs_code 2239701

loop_
_symmetry_equiv_pos_site_id
_symmetry_equiv_pos_as_xyz
1 +X,+Y,+Z
2 -X,-Y,-Z

loop_
_atom_site_type_symbol
_atom_site_label
_atom_site_fract_x
_atom_site_fract_y
_atom_site_fract_z
_atom_site_U_iso_or_equiv
_atom_site_adp_type
_atom_site_calc_flag
_atom_site_refinement_flags
_atom_site_occupancy
_atom_site_symmetry_multiplicity
Cl Cl1 0.17920(11) 0.14364(6) 0.056454(19) 0.01599(13) Uani d . 1.0 2
O O1 0.4150(4) 0.24855(18) 0.33907(6) 0.0147(3) Uani d . 1.0 2
O O2 -0.0788(4) -0.30118(19) 0.30226(6) 0.0175(3) Uani d . 1.0 2
O O3 0.2039(4) -0.2523(3) 0.49681(6) 0.0257(3) Uani d . 1.0 2
C C1 0.3352(5) 0.0873(3) 0.38908(8) 0.0149(4) Uani d . 1.0 2
C C2 0.1817(5) -0.1014(3) 0.38028(8) 0.0143(4) Uani d . 1.0 2
C C3 0.0832(5) -0.1417(3) 0.31299(8) 0.0125(3) Uani d . 1.0 2
C C4 0.1395(4) 0.0114(3) 0.19037(8) 0.0124(3) Uani d . 1.0 2
C C5 0.2401(4) 0.1770(3) 0.14057(8) 0.0125(3) Uani d . 1.0 2
C C6 0.3901(4) 0.3707(3) 0.15567(8) 0.0123(3) Uani d . 1.0 2
C C7 0.4419(4) 0.3892(3) 0.22300(8) 0.0131(3) Uani d . 1.0 2
C C8 0.1912(4) 0.0316(3) 0.25829(8) 0.0117(3) Uani d . 1.0 2
C C9 0.3461(4) 0.2198(3) 0.27341(8) 0.0122(3) Uani d . 1.0 2
C C10 0.4919(5) 0.5510(3) 0.10037(9) 0.0158(4) Uani d . 1.0 2
C C11 0.1133(5) -0.2676(3) 0.43982(9) 0.0185(4) Uani d . 1.0 2
H H1 0.3904 0.1068 0.4340 0.0179 Uiso calc R 1.0 2
H H2 0.0357 -0.1156 0.1786 0.0149 Uiso calc R 1.0 2
H H3 0.5426 0.5171 0.2349 0.0157 Uiso calc R 1.0 2
H H4A 0.6025 0.6673 0.1203 0.0190 Uiso calc R 1.0 2
H H5B 0.2824 0.6139 0.0758 0.0190 Uiso calc R 1.0 2
H H6C 0.6571 0.4893 0.0690 0.0190 Uiso calc R 1.0 2
H H7 -0.0088 -0.3940 0.4331 0.0222 Uiso calc R 1.0 2

loop_
_atom_site_aniso_label
_atom_site_aniso_U_11
_atom_site_aniso_U_22
_atom_site_aniso_U_33
_atom_site_aniso_U_12
_atom_site_aniso_U_13
_atom_site_aniso_U_23
Cl1 0.0226(3) 0.0153(2) 0.0106(2) -0.00165(14) -0.00239(13) -0.00318(13)
O1 0.0210(6) 0.0146(6) 0.0093(6) -0.0054(5) -0.0015(5) -0.0026(4)
O2 0.0222(7) 0.0151(6) 0.0160(6) -0.0074(5) -0.0018(5) -0.0024(5)
O3 0.0382(8) 0.0262(7) 0.0129(7) -0.0108(6) -0.0028(6) 0.0009(5)
C1 0.0178(8) 0.0169(8) 0.0102(8) -0.0016(6) 0.0000(6) -0.0019(6)
C2 0.0161(8) 0.0148(8) 0.0121(8) -0.0014(6) 0.0000(6) -0.0018(6)
C3 0.0119(7) 0.0129(7) 0.0130(8) 0.0000(6) -0.0002(6) -0.0030(6)
C4 0.0123(8) 0.0113(7) 0.0142(8) -0.0005(6) -0.0012(6) -0.0039(6)
C5 0.0125(8) 0.0140(7) 0.0116(7) 0.0012(6) -0.0012(6) -0.0037(6)
C6 0.0101(7) 0.0113(7) 0.0151(8) 0.0011(6) 0.0000(6) -0.0015(6)
C7 0.0128(8) 0.0108(7) 0.0160(8) -0.0011(6) -0.0004(6) -0.0032(6)
C8 0.0119(8) 0.0110(7) 0.0125(8) 0.0000(6) -0.0016(6) -0.0026(6)
C9 0.0124(8) 0.0136(7) 0.0114(8) 0.0001(6) -0.0017(6) -0.0044(6)
C10 0.0198(8) 0.0120(7) 0.0152(8) -0.0021(6) 0.0010(6) 0.0001(6)
C11 0.0237(9) 0.0177(8) 0.0143(8) -0.0054(7) -0.0004(7) -0.0015(6)

loop_
_atom_type_symbol
_atom_type_description
_atom_type_scat_dispersion_real
_atom_type_scat_dispersion_imag
_atom_type_scat_source
C C 0.0033 0.0016
;
International Tables for Crystallography
(1992, Vol. C, Tables 4.2.6.8 and 6.1.1.4)
;
H H 0.0000 0.0000
;
International Tables for Crystallography
(1992, Vol. C, Table 6.1.1.4)
;
Cl Cl 0.1484 0.1585
;
International Tables for Crystallography
(1992, Vol. C, Tables 4.2.6.8 and 6.1.1.4)
;
O O 0.0106 0.0060
;
International Tables for Crystallography
(1992, Vol. C, Tables 4.2.6.8 and 6.1.1.4)
;

loop_
_geom_angle_atom_site_label_1
_geom_angle_atom_site_label_2
_geom_angle_atom_site_label_3
_geom_angle
_geom_angle_publ_flag
C1 O1 C9 118.32(15) no
O1 C1 C2 124.81(17) no
C1 C2 C3 120.85(15) no
C1 C2 C11 119.27(17) no
C3 C2 C11 119.87(17) no
O2 C3 C2 123.93(15) no
O2 C3 C8 122.62(17) no
C2 C3 C8 113.45(16) no
C5 C4 C8 119.56(17) no
Cl1 C5 C4 118.24(15) no
Cl1 C5 C6 119.54(13) no
C4 C5 C6 122.22(17) no
C5 C6 C7 117.93(15) no
C5 C6 C10 121.19(17) no
C7 C6 C10 120.87(16) no
C6 C7 C9 119.89(17) no
C3 C8 C4 121.00(16) no
C3 C8 C9 120.54(16) no
C4 C8 C9 118.46(15) no
O1 C9 C7 116.26(16) no
O1 C9 C8 121.84(15) no
C7 C9 C8 121.90(17) no
O3 C11 C2 123.93(18) no
O1 C1 H1 117.595 no
C2 C1 H1 117.592 no
C5 C4 H2 120.213 no
C8 C4 H2 120.226 no
C6 C7 H3 120.052 no
C9 C7 H3 120.055 no
C6 C10 H4A 109.463 no
C6 C10 H5B 109.471 no
C6 C10 H6C 109.471 no
H4A C10 H5B 109.473 no
H4A C10 H6C 109.475 no
H5B C10 H6C 109.474 no
O3 C11 H7 118.044 no
C2 C11 H7 118.029 no

loop_
_geom_bond_atom_site_label_1
_geom_bond_atom_site_label_2
_geom_bond_distance
_geom_bond_publ_flag
Cl1 C5 1.7418(19) no
O1 C1 1.341(3) no
O1 C9 1.379(3) no
O2 C3 1.228(3) no
O3 C11 1.214(3) no
C1 C2 1.355(3) no
C2 C3 1.460(3) no
C2 C11 1.478(3) no
C3 C8 1.477(3) no
C4 C5 1.378(3) no
C4 C8 1.398(3) no
C5 C6 1.414(3) no
C6 C7 1.384(3) no
C6 C10 1.505(3) no
C7 C9 1.395(3) no
C8 C9 1.394(3) no
C1 H1 0.950 no
C4 H2 0.950 no
C7 H3 0.950 no
C10 H4A 0.980 no
C10 H5B 0.980 no
C10 H6C 0.980 no
C11 H7 0.950 no

loop_
_geom_contact_atom_site_label_1
_geom_contact_atom_site_label_2
_geom_contact_distance
_geom_contact_site_symmetry_2
_geom_contact_publ_flag
Cl1 C10 3.061(5) . no
O1 C3 2.874(5) . no
O2 C1 3.580(5) . no
O2 C4 2.865(4) . no
O2 C11 2.895(3) . no
O3 C1 2.825(4) . no
C1 C7 3.584(4) . no
C1 C8 2.751(3) . no
C2 C9 2.772(4) . no
C4 C7 2.797(5) . no
C5 C9 2.742(3) . no
C6 C8 2.821(4) . no
Cl1 Cl1 3.397(3) 2_555 no
O1 O2 3.259(5) 1_565 no
O1 O2 3.432(5) 1_665 no
O1 C2 3.578(6) 1_655 no
O1 C3 3.487(6) 1_655 no
O2 O1 3.432(5) 1_445 no
O2 O1 3.259(5) 1_545 no
O2 C2 3.452(5) 1_455 no
O2 C3 3.313(6) 1_455 no
O2 C7 3.282(4) 1_445 no
O2 C7 3.222(5) 1_545 no
O2 C8 3.422(6) 1_455 no
O2 C9 3.389(5) 1_545 no
O3 O3 3.462(5) 2_546 no
O3 O3 3.400(5) 2_556 no
O3 C1 3.271(4) 2_556 no
O3 C1 3.212(4) 2_656 no
O3 C11 3.306(5) 2_546 no
C1 O3 3.271(4) 2_556 no
C1 O3 3.212(4) 2_656 no
C1 C2 3.390(6) 1_655 no
C1 C3 3.530(5) 1_655 no
C2 O1 3.578(6) 1_455 no
C2 O2 3.452(5) 1_655 no
C2 C1 3.390(6) 1_455 no
C3 O1 3.487(6) 1_455 no
C3 O2 3.313(6) 1_655 no
C3 C1 3.530(5) 1_455 no
C3 C9 3.522(6) 1_455 no
C4 C6 3.537(6) 1_455 no
C4 C7 3.548(6) 1_455 no
C5 C6 3.424(6) 1_455 no
C5 C10 3.599(6) 1_455 no
C6 C4 3.537(6) 1_655 no
C6 C5 3.424(6) 1_655 no
C7 O2 3.222(5) 1_565 no
C7 O2 3.282(4) 1_665 no
C7 C4 3.548(6) 1_655 no
C7 C8 3.533(6) 1_655 no
C8 O2 3.422(6) 1_655 no
C8 C7 3.533(6) 1_455 no
C8 C9 3.396(6) 1_455 no
C9 O2 3.389(5) 1_565 no
C9 C3 3.522(6) 1_655 no
C9 C8 3.396(6) 1_655 no
C10 C5 3.599(6) 1_655 no
C11 O3 3.306(5) 2_546 no
C11 C11 3.581(5) 2_546 no
Cl1 H2 2.7736 . no
Cl1 H5B 3.0008 . no
Cl1 H6C 2.9039 . no
O1 H3 2.5156 . no
O2 H2 2.6042 . no
O2 H7 2.6084 . no
O3 H1 2.4980 . no
C1 H7 3.2820 . no
C3 H1 3.2957 . no
C3 H2 2.6739 . no
C3 H7 2.6867 . no
C5 H3 3.2635 . no
C5 H4A 3.3351 . no
C5 H5B 2.8070 . no
C5 H6C 2.7698 . no
C6 H2 3.2984 . no
C7 H4A 2.5561 . no
C7 H5B 3.1190 . no
C7 H6C 3.1491 . no
C8 H3 3.2892 . no
C9 H1 3.1874 . no
C9 H2 3.2616 . no
C10 H3 2.6736 . no
C11 H1 2.5574 . no
H1 H7 3.4925 . no
H3 H4A 2.3514 . no
H3 H5B 3.3096 . no
H3 H6C 3.3584 . no
Cl1 H4A 3.3558 1_545 no
Cl1 H5B 3.2097 1_545 no
Cl1 H5B 3.3310 2_565 no
Cl1 H5B 3.5195 2_665 no
Cl1 H6C 2.8645 1_455 no
Cl1 H6C 3.1901 2_665 no
O1 H7 3.4049 1_565 no
O2 H3 2.4107 1_445 no
O2 H3 2.9512 1_545 no
O3 H1 2.8065 2_556 no
O3 H1 2.3848 2_656 no
O3 H7 3.3646 1_655 no
O3 H7 2.5400 2_546 no
C1 H7 3.5865 1_565 no
C2 H1 3.4323 1_455 no
C2 H7 3.5942 1_655 no
C3 H3 3.5438 1_445 no
C3 H3 3.2093 1_545 no
C4 H2 3.4855 1_655 no
C4 H3 3.3323 1_545 no
C4 H4A 3.4637 1_445 no
C4 H4A 3.1405 1_545 no
C4 H5B 3.5800 1_545 no
C5 H2 3.4899 1_655 no
C5 H4A 3.4169 1_545 no
C5 H6C 3.0939 1_455 no
C6 H2 3.4420 1_565 no
C6 H4A 3.4668 1_455 no
C6 H6C 3.3186 1_455 no
C7 H2 3.3414 1_565 no
C7 H3 3.4983 1_455 no
C8 H3 3.4446 1_545 no
C9 H3 3.5296 1_455 no
C10 H2 3.1715 1_565 no
C10 H2 3.5202 1_665 no
C10 H4A 3.4653 1_455 no
C10 H5B 3.0874 1_655 no
C10 H6C 3.3170 1_455 no
C10 H6C 3.4850 2_665 no
C11 H1 3.4892 1_455 no
C11 H1 3.3664 2_556 no
C11 H1 3.4654 2_656 no
C11 H7 3.4101 1_655 no
C11 H7 3.0703 2_546 no
H1 O3 2.8065 2_556 no
H1 O3 2.3848 2_656 no
H1 C2 3.4323 1_655 no
H1 C11 3.4892 1_655 no
H1 C11 3.3664 2_556 no
H1 C11 3.4654 2_656 no
H1 H1 2.8906 2_656 no
H1 H7 3.3381 1_565 no
H2 C4 3.4855 1_455 no
H2 C5 3.4899 1_455 no
H2 C6 3.4420 1_545 no
H2 C7 3.3414 1_545 no
H2 C10 3.5202 1_445 no
H2 C10 3.1715 1_545 no
H2 H3 3.0807 1_445 no
H2 H3 2.9969 1_545 no
H2 H4A 2.5702 1_445 no
H2 H4A 2.8020 1_545 no
H2 H5B 2.9247 1_545 no
H3 O2 2.9512 1_565 no
H3 O2 2.4107 1_665 no
H3 C3 3.2093 1_565 no
H3 C3 3.5438 1_665 no
H3 C4 3.3323 1_565 no
H3 C7 3.4983 1_655 no
H3 C8 3.4446 1_565 no
H3 C9 3.5296 1_655 no
H3 H2 2.9969 1_565 no
H3 H2 3.0807 1_665 no
H4A Cl1 3.3558 1_565 no
H4A C4 3.1405 1_565 no
H4A C4 3.4637 1_665 no
H4A C5 3.4169 1_565 no
H4A C6 3.4668 1_655 no
H4A C10 3.4653 1_655 no
H4A H2 2.8020 1_565 no
H4A H2 2.5702 1_665 no
H4A H5B 2.7486 1_655 no
H5B Cl1 3.2097 1_565 no
H5B Cl1 3.3310 2_565 no
H5B Cl1 3.5195 2_665 no
H5B C4 3.5800 1_565 no
H5B C10 3.0874 1_455 no
H5B H2 2.9247 1_565 no
H5B H4A 2.7486 1_455 no
H5B H6C 2.5591 1_455 no
H5B H6C 3.0471 2_665 no
H6C Cl1 2.8645 1_655 no
H6C Cl1 3.1901 2_665 no
H6C C5 3.0939 1_655 no
H6C C6 3.3186 1_655 no
H6C C10 3.3170 1_655 no
H6C C10 3.4850 2_665 no
H6C H5B 2.5591 1_655 no
H6C H5B 3.0471 2_665 no
H6C H6C 3.0105 2_665 no
H7 O1 3.4049 1_545 no
H7 O3 3.3646 1_455 no
H7 O3 2.5400 2_546 no
H7 C1 3.5865 1_545 no
H7 C2 3.5942 1_455 no
H7 C11 3.4101 1_455 no
H7 C11 3.0703 2_546 no
H7 H1 3.3381 1_545 no
H7 H7 2.7996 2_546 no

loop_
_geom_torsion_atom_site_label_1
_geom_torsion_atom_site_label_2
_geom_torsion_atom_site_label_3
_geom_torsion_atom_site_label_4
_geom_torsion
_geom_torsion_publ_flag
C1 O1 C9 C7 -178.36(12) no
C1 O1 C9 C8 1.3(2) no
C9 O1 C1 C2 -1.9(3) no
C9 O1 C1 H1 178.1 no
O1 C1 C2 C3 -1.1(3) no
O1 C1 C2 C11 179.01(13) no
H1 C1 C2 C3 178.9 no
H1 C1 C2 C11 -1.0 no
C1 C2 C3 O2 -174.55(15) no
C1 C2 C3 C8 4.3(2) no
C1 C2 C11 O3 -4.2(3) no
C1 C2 C11 H7 175.8 no
C3 C2 C11 O3 175.88(15) no
C3 C2 C11 H7 -4.1 no
C11 C2 C3 O2 5.3(3) no
C11 C2 C3 C8 -175.85(13) no
O2 C3 C8 C4 -5.7(3) no
O2 C3 C8 C9 174.08(14) no
C2 C3 C8 C4 175.51(13) no
C2 C3 C8 C9 -4.8(2) no
C5 C4 C8 C3 179.37(13) no
C5 C4 C8 C9 -0.4(3) no
C8 C4 C5 Cl1 178.80(12) no
C8 C4 C5 C6 -1.1(3) no
H2 C4 C5 Cl1 -1.2 no
H2 C4 C5 C6 178.9 no
H2 C4 C8 C3 -0.6 no
H2 C4 C8 C9 179.6 no
Cl1 C5 C6 C7 -178.56(10) no
Cl1 C5 C6 C10 1.2(2) no
C4 C5 C6 C7 1.3(3) no
C4 C5 C6 C10 -178.89(13) no
C5 C6 C7 C9 -0.1(3) no
C5 C6 C7 H3 179.9 no
C5 C6 C10 H4A -176.9 no
C5 C6 C10 H5B 63.1 no
C5 C6 C10 H6C -56.9 no
C7 C6 C10 H4A 2.8 no
C7 C6 C10 H5B -117.1 no
C7 C6 C10 H6C 122.8 no
C10 C6 C7 C9 -179.90(13) no
C10 C6 C7 H3 0.1 no
C6 C7 C9 O1 178.34(13) no
C6 C7 C9 C8 -1.3(3) no
H3 C7 C9 O1 -1.7 no
H3 C7 C9 C8 178.7 no
C3 C8 C9 O1 2.2(3) no
C3 C8 C9 C7 -178.17(13) no
C4 C8 C9 O1 -178.08(13) no
C4 C8 C9 C7 1.6(3) no
